data_7003528
loop_
_publ_author_name
'Sit, Mei-Mei'
'Chan, Hoi-Shan'
'Xie, Zuowei'

_publ_section_title
;
 Synthesis, structure, and reactivity of Group 4 metallacycles
 incorporating a Me2C-linked cyclopentadienyl-carboranyl ligand
;
_journal_issue 11
_journal_name_full 'Dalton Transactions'
_journal_page_first 1454
_journal_page_last 1464
_journal_paper_doi 10.1039/b716929a
_journal_year 2008
_chemical_formula_sum 'C14 H30 B10 N2 Ti'
_chemical_formula_weight 382.40
_chemical_name_systematic
;
?
;
_space_group_IT_number 160
_symmetry_cell_setting trigonal
_symmetry_space_group_name_Hall 'R 3 -2"'
_symmetry_space_group_name_H-M 'R 3 m :H'
_atom_sites_solution_hydrogens geom
_atom_sites_solution_primary direct
_atom_sites_solution_secondary difmap
_audit_creation_method SHELXL-97
_cell_angle_alpha 90.00
_cell_angle_beta 90.00
_cell_angle_gamma 120.00
_cell_formula_units_Z 9
_cell_length_a 25.806(4)
_cell_length_b 25.806(4)
_cell_length_c 9.888(2)
_cell_measurement_temperature 293(2)
_cell_volume 5702.7(17)
_computing_cell_refinement 'Bruker FRAMBO'
_computing_data_collection 'Bruker FRAMBO'
_computing_data_reduction 'Bruker SHELXTL'
_computing_molecular_graphics 'SIEMENS SHELXTL'
_computing_publication_material 'SIEMENS SHELXTL'
_computing_structure_refinement 'SHELXL-97 (Sheldrick, 1997)'
_computing_structure_solution 'SHELXS-97 (Sheldrick, 1990)'
_diffrn_ambient_temperature 293(2)
_diffrn_measured_fraction_theta_full 0.999
_diffrn_measured_fraction_theta_max 0.999
_diffrn_measurement_device_type 'AFC7R Rigaku DIFFRACTOMETER'
_diffrn_measurement_method 'OMEGA SCAN'
_diffrn_radiation_monochromator graphite
_diffrn_radiation_source 'fine-focus sealed tube'
_diffrn_radiation_type MoK\a
_diffrn_radiation_wavelength 0.71073
_diffrn_reflns_av_R_equivalents 0.0575
_diffrn_reflns_av_sigmaI/netI 0.0589
_diffrn_reflns_limit_h_max 26
_diffrn_reflns_limit_h_min -30
_diffrn_reflns_limit_k_max 26
_diffrn_reflns_limit_k_min -30
_diffrn_reflns_limit_l_max 0
_diffrn_reflns_limit_l_min -11
_diffrn_reflns_number 3637
_diffrn_reflns_theta_full 25.00
_diffrn_reflns_theta_max 25.00
_diffrn_reflns_theta_min 2.25
_exptl_absorpt_coefficient_mu 0.339
_exptl_absorpt_correction_T_max 1.0000
_exptl_absorpt_correction_T_min 0.97481
_exptl_absorpt_correction_type SADABS
_exptl_crystal_colour orange
_exptl_crystal_density_diffrn 1.002
_exptl_crystal_density_method 'not measured'
_exptl_crystal_description block
_exptl_crystal_F_000 1800
_exptl_crystal_size_max 0.50
_exptl_crystal_size_mid 0.50
_exptl_crystal_size_min 0.40
_platon_squeeze_details
;
;
_refine_diff_density_max 0.204
_refine_diff_density_min -0.207
_refine_diff_density_rms 0.054
_refine_ls_abs_structure_details 'Flack H D (1983), Acta Cryst. A39, 876-881'
_refine_ls_abs_structure_Flack -0.05(8)
_refine_ls_extinction_method none
_refine_ls_goodness_of_fit_ref 0.956
_refine_ls_hydrogen_treatment riding
_refine_ls_matrix_type full
_refine_ls_number_parameters 133
_refine_ls_number_reflns 1271
_refine_ls_number_restraints 1
_refine_ls_restrained_S_all 0.955
_refine_ls_R_factor_all 0.0831
_refine_ls_R_factor_gt 0.0541
_refine_ls_shift/su_max 0.001
_refine_ls_shift/su_mean 0.000
_refine_ls_structure_factor_coef Fsqd
_refine_ls_weighting_details 'calc w=1/[\s^2^(Fo^2^)+(0.0877P)^2^+0.0000P] where P=(Fo^2^+2Fc^2^)/3'
_refine_ls_weighting_scheme calc
_refine_ls_wR_factor_gt 0.1308
_refine_ls_wR_factor_ref 0.1447
_reflns_number_gt 836
_reflns_number_total 1271
_reflns_threshold_expression >2sigma(I)
_cod_data_source_file b716929a.txt
_cod_data_source_block 1a
_cod_depositor_comments
;
The following automatic conversions were performed:
'_symmetry_cell_setting' value 'Trigonal' changed to 'trigonal' according
to '/home/saulius/struct/CIF-dictionaries/cif_core.dic' dictionary named
'cif_core.dic' version 2.4.1 from 2010-06-29.

Automatic conversion script
Id: cif_fix_enum 1527 2010-12-29 10:47:43Z saulius 
;
_cod_original_cell_volume 5702.7(16)
_cod_original_sg_symbol_H-M R3m
_cod_database_code 7003528

loop_
_symmetry_equiv_pos_as_xyz
'x, y, z'
'-y, x-y, z'
'-x+y, -x, z'
'-y, -x, z'
'-x+y, y, z'
'x, x-y, z'
'x+2/3, y+1/3, z+1/3'
'-y+2/3, x-y+1/3, z+1/3'
'-x+y+2/3, -x+1/3, z+1/3'
'-y+2/3, -x+1/3, z+1/3'
'-x+y+2/3, y+1/3, z+1/3'
'x+2/3, x-y+1/3, z+1/3'
'x+1/3, y+2/3, z+2/3'
'-y+1/3, x-y+2/3, z+2/3'
'-x+y+1/3, -x+2/3, z+2/3'
'-y+1/3, -x+2/3, z+2/3'
'-x+y+1/3, y+2/3, z+2/3'
'x+1/3, x-y+2/3, z+2/3'

loop_
_atom_site_label
_atom_site_type_symbol
_atom_site_fract_x
_atom_site_fract_y
_atom_site_fract_z
_atom_site_U_iso_or_equiv
_atom_site_adp_type
_atom_site_occupancy
_atom_site_symmetry_multiplicity
_atom_site_calc_flag
_atom_site_refinement_flags
_atom_site_disorder_assembly
_atom_site_disorder_group
Ti1 Ti 0.82341(3) 0.17659(3) 0.78441(13) 0.0569(4) Uani 1 2 d S . .
N1 N 0.9019(3) 0.2058(3) 0.8438(6) 0.0828(18) Uani 1 1 d . . .
C2 C 0.82982(19) 0.17018(19) 0.5666(8) 0.054(2) Uani 1 2 d S . .
C1 C 0.80031(18) 0.19969(18) 0.4649(8) 0.052(2) Uani 1 2 d S . .
C11 C 0.76967(19) 0.23033(19) 0.5394(10) 0.065(2) Uani 1 2 d S . .
C12 C 0.7987(3) 0.2986(3) 0.5004(8) 0.082(2) Uani 1 1 d . . .
H12A H 0.7958 0.3022 0.4044 0.123 Uiso 1 1 calc R . .
H12B H 0.8400 0.3195 0.5270 0.123 Uiso 1 1 calc R . .
H12C H 0.7778 0.3156 0.5461 0.123 Uiso 1 1 calc R . .
C13 C 0.77482(18) 0.22518(18) 0.6924(8) 0.057(2) Uani 1 2 d S . .
C14 C 0.7335(3) 0.1789(3) 0.7765(8) 0.0714(16) Uani 1 1 d . . .
H14A H 0.6944 0.1459 0.7488 0.086 Uiso 1 1 calc R . .
C15 C 0.7555(3) 0.1911(3) 0.9073(7) 0.080(2) Uani 1 1 d . . .
H15 H 0.7373 0.1673 0.9826 0.096 Uiso 1 1 calc R . .
C16 C 0.9557(4) 0.2614(5) 0.8639(12) 0.136(4) Uani 1 1 d . . .
H16A H 0.9872 0.2540 0.8910 0.204 Uiso 1 1 calc R . .
H16B H 0.9495 0.2838 0.9332 0.204 Uiso 1 1 calc R . .
H16C H 0.9667 0.2838 0.7811 0.204 Uiso 1 1 calc R . .
C17 C 0.8449(5) 0.0939(4) 0.8930(12) 0.139(4) Uani 1 1 d . . .
H17A H 0.8493 0.0654 0.8373 0.166 Uiso 1 1 calc R . .
H17B H 0.8364 0.0783 0.9845 0.166 Uiso 1 1 calc R . .
B3 B 0.7667(3) 0.1253(3) 0.4774(8) 0.0586(17) Uani 1 1 d . . .
H3 H 0.7231 0.0982 0.5273 0.070 Uiso 1 1 calc R . .
B5 B 0.8240(3) 0.1058(3) 0.4882(7) 0.0618(18) Uani 1 1 d . . .
H5 H 0.8186 0.0663 0.5430 0.074 Uiso 1 1 calc R . .
B4 B 0.7734(3) 0.1599(3) 0.3206(7) 0.069(2) Uani 1 1 d . . .
H4 H 0.7343 0.1551 0.2653 0.083 Uiso 1 1 calc R . .
B6 B 0.7877(4) 0.0997(4) 0.3311(8) 0.071(2) Uani 1 1 d . . .
H6 H 0.7584 0.0558 0.2845 0.085 Uiso 1 1 calc R . .
B8 B 0.8670(3) 0.1330(3) 0.3346(13) 0.084(4) Uani 1 2 d S . .
H8 H 0.8894 0.1106 0.2881 0.101 Uiso 1 2 calc SR . .
B7 B 0.8350(3) 0.1650(3) 0.2390(12) 0.077(4) Uani 1 2 d S . .
H7 H 0.8366 0.1634 0.1280 0.093 Uiso 1 2 calc SR . .

loop_
_atom_site_aniso_label
_atom_site_aniso_U_11
_atom_site_aniso_U_22
_atom_site_aniso_U_33
_atom_site_aniso_U_23
_atom_site_aniso_U_13
_atom_site_aniso_U_12
Ti1 0.0599(7) 0.0599(7) 0.0468(7) 0.0011(4) -0.0011(4) 0.0269(9)
N1 0.074(4) 0.111(5) 0.063(3) -0.015(3) -0.022(3) 0.047(4)
C2 0.048(3) 0.048(3) 0.057(5) -0.003(2) 0.003(2) 0.017(4)
C1 0.049(3) 0.049(3) 0.048(4) 0.0062(19) -0.0062(19) 0.017(4)
C11 0.061(4) 0.061(4) 0.077(6) 0.006(2) -0.006(2) 0.032(4)
C12 0.094(5) 0.055(4) 0.096(5) 0.011(4) -0.001(4) 0.036(4)
C13 0.058(4) 0.058(4) 0.061(5) -0.003(2) 0.003(2) 0.034(4)
C14 0.064(4) 0.071(4) 0.081(4) 0.005(3) 0.015(4) 0.035(4)
C15 0.087(5) 0.105(5) 0.060(4) 0.006(3) 0.019(3) 0.057(4)
C16 0.085(6) 0.153(9) 0.164(11) -0.030(8) -0.051(6) 0.054(7)
C17 0.188(11) 0.149(9) 0.132(7) 0.020(7) -0.006(7) 0.124(8)
B3 0.044(4) 0.051(4) 0.067(4) 0.002(3) -0.003(3) 0.014(3)
B5 0.067(5) 0.054(4) 0.065(4) -0.003(3) 0.004(4) 0.032(4)
B4 0.066(5) 0.077(5) 0.057(5) -0.012(4) -0.017(3) 0.030(4)
B6 0.061(5) 0.075(5) 0.065(5) -0.022(4) 0.002(4) 0.025(4)
B8 0.091(6) 0.091(6) 0.075(8) -0.017(3) 0.017(3) 0.049(7)
B7 0.091(7) 0.091(7) 0.045(5) -0.003(3) 0.003(3) 0.041(7)

loop_
_atom_type_symbol
_atom_type_description
_atom_type_scat_dispersion_real
_atom_type_scat_dispersion_imag
_atom_type_scat_source
C C 0.0033 0.0016 'International Tables Vol C Tables 4.2.6.8 and 6.1.1.4'
H H 0.0000 0.0000 'International Tables Vol C Tables 4.2.6.8 and 6.1.1.4'
B B 0.0013 0.0007 'International Tables Vol C Tables 4.2.6.8 and 6.1.1.4'
N N 0.0061 0.0033 'International Tables Vol C Tables 4.2.6.8 and 6.1.1.4'
Ti Ti 0.2776 0.4457 'International Tables Vol C Tables 4.2.6.8 and 6.1.1.4'

loop_
_geom_angle_atom_site_label_1
_geom_angle_atom_site_label_2
_geom_angle_atom_site_label_3
_geom_angle
_geom_angle_site_symmetry_1
_geom_angle_site_symmetry_3
_geom_angle_publ_flag
N1 Ti1 N1 96.2(4) 4_665 . ?
N1 Ti1 C2 103.5(2) 4_665 . ?
N1 Ti1 C2 103.5(2) . . ?
N1 Ti1 C15 94.8(3) 4_665 . ?
N1 Ti1 C15 121.8(3) . . ?
C2 Ti1 C15 128.8(3) . . ?
N1 Ti1 C15 121.8(3) 4_665 4_665 ?
N1 Ti1 C15 94.8(3) . 4_665 ?
C2 Ti1 C15 128.8(3) . 4_665 ?
C15 Ti1 C15 34.7(4) . 4_665 ?
N1 Ti1 C14 99.8(3) 4_665 . ?
N1 Ti1 C14 152.2(3) . . ?
C2 Ti1 C14 94.7(3) . . ?
C15 Ti1 C14 34.5(2) . . ?
C15 Ti1 C14 57.5(3) 4_665 . ?
N1 Ti1 C14 152.2(3) 4_665 4_665 ?
N1 Ti1 C14 99.8(3) . 4_665 ?
C2 Ti1 C14 94.7(3) . 4_665 ?
C15 Ti1 C14 57.5(3) . 4_665 ?
C15 Ti1 C14 34.5(2) 4_665 4_665 ?
C14 Ti1 C14 57.4(4) . 4_665 ?
N1 Ti1 C13 131.7(2) 4_665 . ?
N1 Ti1 C13 131.7(2) . . ?
C2 Ti1 C13 74.8(3) . . ?
C15 Ti1 C13 57.9(2) . . ?
C15 Ti1 C13 57.9(2) 4_665 . ?
C14 Ti1 C13 34.8(2) . . ?
C14 Ti1 C13 34.8(2) 4_665 . ?
N1 Ti1 C17 65.3(3) 4_665 4_665 ?
N1 Ti1 C17 31.1(3) . 4_665 ?
C2 Ti1 C17 106.4(3) . 4_665 ?
C15 Ti1 C17 124.7(3) . 4_665 ?
C15 Ti1 C17 113.2(3) 4_665 4_665 ?
C14 Ti1 C17 156.3(3) . 4_665 ?
C14 Ti1 C17 129.2(3) 4_665 4_665 ?
C13 Ti1 C17 162.7(2) . 4_665 ?
C16 N1 C17 112.7(7) . 4_665 ?
C16 N1 Ti1 139.8(6) . . ?
C17 N1 Ti1 107.3(5) 4_665 . ?
C1 C2 B3 59.6(3) . . ?
C1 C2 B3 59.6(3) . 4_665 ?
B3 C2 B3 110.2(6) . 4_665 ?
C1 C2 B5 108.8(5) . 4_665 ?
B3 C2 B5 111.7(5) . 4_665 ?
B3 C2 B5 62.0(4) 4_665 4_665 ?
C1 C2 B5 108.8(5) . . ?
B3 C2 B5 62.0(4) . . ?
B3 C2 B5 111.7(5) 4_665 . ?
B5 C2 B5 61.5(6) 4_665 . ?
C1 C2 Ti1 119.8(5) . . ?
B3 C2 Ti1 118.9(3) . . ?
B3 C2 Ti1 118.9(3) 4_665 . ?
B5 C2 Ti1 122.1(5) 4_665 . ?
B5 C2 Ti1 122.1(5) . . ?
C11 C1 C2 114.4(6) . . ?
C11 C1 B3 116.4(4) . 4_665 ?
C2 C1 B3 61.4(3) . 4_665 ?
C11 C1 B3 116.5(4) . . ?
C2 C1 B3 61.4(3) . . ?
B3 C1 B3 113.2(7) 4_665 . ?
C11 C1 B4 123.4(6) . . ?
C2 C1 B4 112.1(6) . . ?
B3 C1 B4 113.2(6) 4_665 . ?
B3 C1 B4 62.9(4) . . ?
C11 C1 B4 123.4(6) . 4_665 ?
C2 C1 B4 112.1(6) . 4_665 ?
B3 C1 B4 62.9(4) 4_665 4_665 ?
B3 C1 B4 113.2(6) . 4_665 ?
B4 C1 B4 61.2(6) . 4_665 ?
C13 C11 C1 109.6(7) . . ?
C13 C11 C12 109.0(5) . . ?
C1 C11 C12 112.0(5) . . ?
C13 C11 C12 109.0(5) . 4_665 ?
C1 C11 C12 112.0(5) . 4_665 ?
C12 C11 C12 105.2(7) . 4_665 ?
C14 C13 C14 106.8(9) 4_665 . ?
C14 C13 C11 126.6(4) 4_665 . ?
C14 C13 C11 126.6(4) . . ?
C14 C13 Ti1 72.5(4) 4_665 . ?
C14 C13 Ti1 72.5(4) . . ?
C11 C13 Ti1 121.4(5) . . ?
C15 C14 C13 108.0(7) . . ?
C15 C14 Ti1 71.1(4) . . ?
C13 C14 Ti1 72.7(4) . . ?
C15 C15 C14 108.6(4) 4_665 . ?
C15 C15 Ti1 72.67(19) 4_665 . ?
C14 C15 Ti1 74.3(3) . . ?
N1 C17 C17 114.4(4) 4_665 4_665 ?
C1 B3 C2 59.0(4) . . ?
C1 B3 B4 59.1(4) . . ?
C2 B3 B4 107.2(5) . . ?
C1 B3 B6 106.6(6) . . ?
C2 B3 B6 107.9(5) . . ?
B4 B3 B6 60.0(5) . . ?
C1 B3 B5 107.5(5) . . ?
C2 B3 B5 60.9(4) . . ?
B4 B3 B5 108.1(5) . . ?
B6 B3 B5 59.8(4) . . ?
C2 B5 B6 105.0(5) . . ?
C2 B5 B3 57.0(4) . . ?
B6 B5 B3 60.0(4) . . ?
C2 B5 B8 104.9(5) . . ?
B6 B5 B8 59.5(5) . . ?
B3 B5 B8 105.9(6) . . ?
C2 B5 B5 59.2(3) . 4_665 ?
B6 B5 B5 107.9(4) . 4_665 ?
B3 B5 B5 105.8(3) . 4_665 ?
B8 B5 B5 59.9(3) . 4_665 ?
C1 B4 B4 59.4(3) . 4_665 ?
C1 B4 B7 105.4(5) . . ?
B4 B4 B7 60.1(3) 4_665 . ?
C1 B4 B3 57.9(4) . . ?
B4 B4 B3 107.7(3) 4_665 . ?
B7 B4 B3 107.8(6) . . ?
C1 B4 B6 106.3(5) . . ?
B4 B4 B6 109.5(3) 4_665 . ?
B7 B4 B6 60.5(5) . . ?
B3 B4 B6 60.8(4) . . ?
B7 B6 B4 58.5(5) . . ?
B7 B6 B8 58.0(6) . . ?
B4 B6 B8 105.8(6) . . ?
B7 B6 B5 106.6(6) . . ?
B4 B6 B5 107.8(5) . . ?
B8 B6 B5 60.9(6) . . ?
B7 B6 B3 104.9(6) . . ?
B4 B6 B3 59.1(4) . . ?
B8 B6 B3 107.1(6) . . ?
B5 B6 B3 60.2(4) . . ?
B7 B8 B6 60.5(5) . . ?
B7 B8 B6 60.5(5) . 4_665 ?
B6 B8 B6 109.4(9) . 4_665 ?
B7 B8 B5 107.5(7) . 4_665 ?
B6 B8 B5 108.2(7) . 4_665 ?
B6 B8 B5 59.6(4) 4_665 4_665 ?
B7 B8 B5 107.5(7) . . ?
B6 B8 B5 59.6(4) . . ?
B6 B8 B5 108.2(7) 4_665 . ?
B5 B8 B5 60.3(6) 4_665 . ?
B8 B7 B4 110.6(7) . . ?
B8 B7 B4 110.6(7) . 4_665 ?
B4 B7 B4 59.8(6) . 4_665 ?
B8 B7 B6 61.6(5) . 4_665 ?
B4 B7 B6 109.7(7) . 4_665 ?
B4 B7 B6 61.0(4) 4_665 4_665 ?
B8 B7 B6 61.6(5) . . ?
B4 B7 B6 61.0(4) . . ?
B4 B7 B6 109.7(7) 4_665 . ?
B6 B7 B6 111.1(8) 4_665 . ?

loop_
_geom_bond_atom_site_label_1
_geom_bond_atom_site_label_2
_geom_bond_distance
_geom_bond_site_symmetry_2
_geom_bond_publ_flag
Ti1 N1 1.869(6) 4_665 ?
Ti1 N1 1.869(6) . ?
Ti1 C2 2.173(8) . ?
Ti1 C15 2.311(6) . ?
Ti1 C15 2.311(6) 4_665 ?
Ti1 C14 2.352(6) . ?
Ti1 C14 2.352(6) 4_665 ?
Ti1 C13 2.355(8) . ?
Ti1 C17 2.683(9) 4_665 ?
N1 C16 1.425(11) . ?
N1 C17 1.449(11) 4_665 ?
C2 C1 1.659(11) . ?
C2 B3 1.699(8) . ?
C2 B3 1.699(8) 4_665 ?
C2 B5 1.770(9) 4_665 ?
C2 B5 1.770(9) . ?
C1 C11 1.555(12) . ?
C1 B3 1.669(8) 4_665 ?
C1 B3 1.669(8) . ?
C1 B4 1.691(9) . ?
C1 B4 1.691(10) 4_665 ?
C11 C13 1.530(12) . ?
C11 C12 1.580(7) . ?
C11 C12 1.580(7) 4_665 ?
C13 C14 1.408(9) 4_665 ?
C13 C14 1.408(9) . ?
C14 C15 1.384(10) . ?
C15 C15 1.377(15) 4_665 ?
C17 N1 1.449(11) 4_665 ?
C17 C17 1.58(2) 4_665 ?
B3 B4 1.754(10) . ?
B3 B6 1.784(10) . ?
B3 B5 1.788(10) . ?
B5 B6 1.781(11) . ?
B5 B8 1.804(13) . ?
B5 B5 1.811(14) 4_665 ?
B4 B4 1.721(14) 4_665 ?
B4 B7 1.726(13) . ?
B4 B6 1.770(11) . ?
B6 B7 1.761(10) . ?
B6 B8 1.780(11) . ?
B8 B7 1.716(19) . ?
B8 B6 1.780(11) 4_665 ?
B8 B5 1.804(13) 4_665 ?
B7 B4 1.726(13) 4_665 ?
B7 B6 1.761(10) 4_665 ?

loop_
_platon_squeeze_void_nr
_platon_squeeze_void_average_x
_platon_squeeze_void_average_y
_platon_squeeze_void_average_z
_platon_squeeze_void_volume
_platon_squeeze_void_count_electrons
1 0.000 0.000 -0.127 421.0 6.1
2 0.333 0.667 0.045 427.6 5.5
3 0.667 0.333 0.017 424.1 5.9
